data_7026653
loop_
_publ_author_name
'Murugesapandian, Balasubramanian'
'Roesky, Peter W.'

_publ_section_title
;
 Sodium and potassium compounds of [(\h(6)-benzenecarboxylate)Cr(CO)(3)]
 and [(\h(6)-1,4-benzenedicarboxylate)Cr(CO)(3)].
;
_journal_issue 40
_journal_name_full 'Dalton transactions (Cambridge, England : 2003)'
_journal_page_first 9598
_journal_page_last 9603
_journal_paper_doi 10.1039/c0dt00569j
_journal_volume 39
_journal_year 2010
_chemical_formula_moiety 'C21.50 H18 Cr2 K2 O12.50'
_chemical_formula_sum 'C21.5 H18 Cr2 K2 O12.5'
_chemical_formula_weight 658.56
_chemical_name_systematic
;
?
;
_space_group_IT_number 14
_symmetry_cell_setting monoclinic
_symmetry_Int_Tables_number 14
_symmetry_space_group_name_Hall '-P 2yn'
_symmetry_space_group_name_H-M 'P 1 21/n 1'
_atom_sites_solution_hydrogens geom
_atom_sites_solution_primary direct
_atom_sites_solution_secondary difmap
_audit_creation_method SHELXL-97
_cell_angle_alpha 90.00
_cell_angle_beta 113.79(3)
_cell_angle_gamma 90.00
_cell_formula_units_Z 4
_cell_length_a 18.956(4)
_cell_length_b 7.1076(14)
_cell_length_c 20.170(4)
_cell_measurement_reflns_used 4367
_cell_measurement_temperature 200(2)
_cell_measurement_theta_max 29.11
_cell_measurement_theta_min 1.91
_cell_volume 2486.6(10)
_computing_cell_refinement 'STOE X-AREA, PLATON (A.L.Spek, 2005)'
_computing_data_collection 'STOE X-AREA'
_computing_data_reduction 'STOE X-RED, PLATON (A.L.Spek, 2005)'
_computing_molecular_graphics 'Diamond 2.1e/3'
_computing_publication_material 'X-STEP32, Microsoft Word'
_computing_structure_refinement 'SHELXL-97 (Sheldrick, 1997)'
_computing_structure_solution 'SHELXS-97 (Sheldrick, 1997)'
_diffrn_ambient_temperature 200(2)
_diffrn_measured_fraction_theta_full 0.997
_diffrn_measured_fraction_theta_max 0.997
_diffrn_measurement_device_type 'STOE IPDS 2'
_diffrn_measurement_method 'area detector'
_diffrn_radiation_monochromator graphite
_diffrn_radiation_source 'fine-focus sealed tube'
_diffrn_radiation_type MoK\a
_diffrn_radiation_wavelength 0.71073
_diffrn_reflns_av_R_equivalents 0.0947
_diffrn_reflns_av_sigmaI/netI 0.1345
_diffrn_reflns_limit_h_max 22
_diffrn_reflns_limit_h_min -22
_diffrn_reflns_limit_k_max 8
_diffrn_reflns_limit_k_min -8
_diffrn_reflns_limit_l_max 20
_diffrn_reflns_limit_l_min -23
_diffrn_reflns_number 10444
_diffrn_reflns_theta_full 25.02
_diffrn_reflns_theta_max 25.02
_diffrn_reflns_theta_min 1.91
_exptl_absorpt_coefficient_mu 1.275
_exptl_absorpt_correction_T_max 0.9493
_exptl_absorpt_correction_T_min 0.8213
_exptl_absorpt_correction_type integration
_exptl_absorpt_process_details 'STOE X-RED & X-SHAPE'
_exptl_crystal_colour yellow
_exptl_crystal_density_diffrn 1.759
_exptl_crystal_density_method 'not measured'
_exptl_crystal_description plate
_exptl_crystal_F_000 1332
_exptl_crystal_size_max 0.162
_exptl_crystal_size_mid 0.109
_exptl_crystal_size_min 0.038
_refine_diff_density_max 1.049
_refine_diff_density_min -0.746
_refine_diff_density_rms 0.109
_refine_ls_extinction_method none
_refine_ls_goodness_of_fit_ref 0.982
_refine_ls_hydrogen_treatment constr
_refine_ls_matrix_type full
_refine_ls_number_parameters 346
_refine_ls_number_reflns 4384
_refine_ls_number_restraints 4
_refine_ls_restrained_S_all 0.993
_refine_ls_R_factor_all 0.1419
_refine_ls_R_factor_gt 0.0736
_refine_ls_shift/su_max 0.000
_refine_ls_shift/su_mean 0.000
_refine_ls_structure_factor_coef Fsqd
_refine_ls_weighting_details 'calc w=1/[\s^2^(Fo^2^)+(0.0614P)^2^+0.0000P] where P=(Fo^2^+2Fc^2^)/3'
_refine_ls_weighting_scheme calc
_refine_ls_wR_factor_gt 0.1389
_refine_ls_wR_factor_ref 0.1596
_reflns_number_gt 2431
_reflns_number_total 4384
_reflns_threshold_expression >2sigma(I)
_cod_data_source_file c0dt00569j.txt
_cod_data_source_block 4
_cod_original_cell_volume 2486.6(9)
_cod_original_sg_symbol_H-M 'P 21/n'
_cod_original_formula_sum 'C21.50 H18 Cr2 K2 O12.50'
_cod_database_code 7026653

loop_
_symmetry_equiv_pos_as_xyz
'x, y, z'
'-x+1/2, y+1/2, -z+1/2'
'-x, -y, -z'
'x-1/2, -y-1/2, z-1/2'

loop_
_atom_site_label
_atom_site_type_symbol
_atom_site_fract_x
_atom_site_fract_y
_atom_site_fract_z
_atom_site_U_iso_or_equiv
_atom_site_adp_type
_atom_site_occupancy
_atom_site_symmetry_multiplicity
_atom_site_calc_flag
_atom_site_refinement_flags
_atom_site_disorder_assembly
_atom_site_disorder_group
C1 C -0.2421(5) 0.1458(11) 0.0213(4) 0.0287(19) Uani 1 1 d . . .
C2 C -0.3110(4) 0.2487(10) 0.0061(4) 0.0255(19) Uani 1 1 d . . .
H2 H -0.3307 0.3271 -0.0356 0.031 Uiso 1 1 calc R . .
C3 C -0.3493(5) 0.2364(11) 0.0506(4) 0.0280(19) Uani 1 1 d . . .
H3 H -0.3946 0.3090 0.0398 0.034 Uiso 1 1 calc R . .
C4 C -0.3230(5) 0.1178(11) 0.1128(5) 0.034(2) Uani 1 1 d . . .
H4 H -0.3502 0.1106 0.1433 0.040 Uiso 1 1 calc R . .
C5 C -0.2560(5) 0.0120(12) 0.1279(5) 0.034(2) Uani 1 1 d . . .
H5 H -0.2381 -0.0706 0.1683 0.040 Uiso 1 1 calc R . .
C6 C -0.2146(5) 0.0272(11) 0.0831(5) 0.033(2) Uani 1 1 d . . .
H6 H -0.1684 -0.0422 0.0946 0.040 Uiso 1 1 calc R . .
C7 C -0.1971(5) 0.1734(15) -0.0256(5) 0.041(2) Uani 1 1 d . . .
C8 C -0.1841(5) 0.4983(12) 0.0873(5) 0.031(2) Uani 1 1 d . . .
C9 C -0.2618(5) 0.4920(12) 0.1669(5) 0.032(2) Uani 1 1 d . . .
C10 C -0.1397(5) 0.2960(10) 0.2002(4) 0.0250(11) Uani 1 1 d . . .
C11 C -0.1420(4) 0.3517(10) -0.3701(4) 0.0220(17) Uani 1 1 d . . .
C12 C -0.4211(4) 0.9721(10) -0.1471(5) 0.0230(17) Uani 1 1 d . . .
H12 H -0.4355 1.0520 -0.1883 0.028 Uiso 1 1 calc R . .
C13 C -0.4639(5) 0.9758(10) -0.1034(4) 0.0243(18) Uani 1 1 d . . .
H13 H -0.5073 1.0565 -0.1157 0.029 Uiso 1 1 calc R . .
C14 C -0.4419(5) 0.8600(9) -0.0420(4) 0.0250(18) Uani 1 1 d . . .
H14 H -0.4706 0.8613 -0.0127 0.030 Uiso 1 1 calc R . .
C15 C -0.3766(5) 0.7408(10) -0.0238(4) 0.0240(18) Uani 1 1 d . . .
H15 H -0.3606 0.6654 0.0187 0.029 Uiso 1 1 calc R . .
C16 C -0.3362(5) 0.7342(10) -0.0678(4) 0.0254(18) Uani 1 1 d . . .
H16 H -0.2937 0.6508 -0.0564 0.030 Uiso 1 1 calc R . .
C17 C -0.1860(4) 0.3424(11) -0.3218(4) 0.0254(17) Uani 1 1 d . . .
C18 C -0.4333(5) 0.4969(11) -0.1872(5) 0.0274(19) Uani 1 1 d . . .
C19 C -0.5080(4) 0.5014(11) -0.1043(4) 0.0231(18) Uani 1 1 d . . .
C20 C -0.5497(5) 0.7149(9) -0.2192(5) 0.0250(11) Uani 1 1 d . . .
O1 O -0.1410(4) 0.0600(9) -0.0143(4) 0.0498(17) Uani 1 1 d . A .
O2 O -0.2168(4) 0.3044(12) -0.0697(3) 0.0535(18) Uani 1 1 d . . .
O3 O -0.1549(4) -0.3854(8) 0.0652(4) 0.0430(16) Uani 1 1 d . . .
O4 O -0.0831(3) 0.2869(8) 0.2518(3) 0.0428(16) Uani 1 1 d . . .
O5 O -0.2823(4) 0.6000(9) 0.1973(4) 0.0436(16) Uani 1 1 d . . .
O6 O -0.1704(3) 0.4665(8) -0.2730(3) 0.0340(14) Uani 1 1 d . . .
O7 O -0.2349(3) 0.2141(7) -0.3341(3) 0.0321(13) Uani 1 1 d . . .
O8 O -0.6051(3) 0.7309(8) -0.2696(3) 0.0447(17) Uani 1 1 d . . .
O9 O -0.5388(3) 0.3902(8) -0.0836(3) 0.0327(14) Uani 1 1 d . . .
O10 O -0.4174(3) 0.3846(8) -0.2198(3) 0.0360(15) Uani 1 1 d . . .
O11 O -0.3616(4) 0.5383(13) -0.3445(4) 0.070(2) Uani 1 1 d . . .
O12 O -0.0529(9) -0.421(3) -0.1514(8) 0.087(6) Uani 0.50 1 d PD A 1
C21 C -0.0211(15) -0.583(4) -0.1542(13) 0.087(6) Uani 0.50 1 d PD A 1
H21A H 0.0338 -0.5794 -0.1221 0.130 Uiso 0.50 1 calc PR A 1
H21B H -0.0270 -0.6069 -0.2040 0.130 Uiso 0.50 1 calc PR A 1
H21C H -0.0464 -0.6833 -0.1386 0.130 Uiso 0.50 1 calc PR A 1
O13 O 0.0284(10) -0.337(2) 0.0217(10) 0.109(7) Uani 0.50 1 d PD . 2
C22 C 0.0203(12) -0.232(3) 0.0846(12) 0.109(7) Uani 0.50 1 d PD B 2
H22A H -0.0078 -0.1137 0.0667 0.163 Uiso 0.50 1 calc PR B 2
H22B H 0.0716 -0.2039 0.1219 0.163 Uiso 0.50 1 calc PR B 2
H22C H -0.0081 -0.3101 0.1054 0.163 Uiso 0.50 1 calc PR B 2
O14 O 0.0018(8) -0.161(3) -0.0894(9) 0.085(5) Uani 0.50 1 d PD A 3
C23 C 0.0178(12) 0.013(4) -0.1234(14) 0.085(5) Uani 0.50 1 d PD A 3
H23A H -0.0238 0.0322 -0.1713 0.127 Uiso 0.50 1 calc PR A 3
H23B H 0.0668 -0.0017 -0.1284 0.127 Uiso 0.50 1 calc PR A 3
H23C H 0.0209 0.1221 -0.0926 0.127 Uiso 0.50 1 calc PR A 3
K1 K -0.26996(11) 0.3325(3) -0.21566(10) 0.0317(4) Uani 1 1 d . . .
K2 K -0.12259(13) -0.3186(4) -0.05589(14) 0.0585(7) Uani 1 1 d D . .
Cr1 Cr -0.22975(7) 0.31407(18) 0.11771(6) 0.0234(3) Uani 1 1 d . . .
Cr2 Cr -0.45939(7) 0.68171(18) -0.13687(6) 0.0197(3) Uani 1 1 d . . .

loop_
_atom_site_aniso_label
_atom_site_aniso_U_11
_atom_site_aniso_U_22
_atom_site_aniso_U_33
_atom_site_aniso_U_23
_atom_site_aniso_U_13
_atom_site_aniso_U_12
C1 0.036(5) 0.023(4) 0.025(4) -0.005(3) 0.009(4) 0.003(3)
C2 0.033(4) 0.016(4) 0.022(4) -0.009(3) 0.005(4) 0.000(3)
C3 0.030(4) 0.020(4) 0.029(4) -0.002(3) 0.007(4) -0.001(3)
C4 0.037(5) 0.021(4) 0.046(6) -0.007(4) 0.019(4) -0.011(3)
C5 0.048(5) 0.022(4) 0.028(5) 0.003(3) 0.012(4) -0.004(4)
C6 0.038(5) 0.024(4) 0.029(5) -0.004(4) 0.005(4) 0.006(4)
C7 0.047(5) 0.050(5) 0.029(5) -0.016(5) 0.019(4) -0.004(5)
C8 0.045(5) 0.021(4) 0.029(5) -0.002(4) 0.017(4) 0.005(4)
C9 0.045(5) 0.030(5) 0.025(5) 0.001(4) 0.017(4) -0.004(4)
C10 0.040(3) 0.007(2) 0.033(3) -0.001(2) 0.020(3) -0.002(2)
C11 0.034(4) 0.017(4) 0.021(4) 0.000(3) 0.016(3) 0.002(3)
C12 0.031(4) 0.009(3) 0.039(5) -0.001(3) 0.024(4) -0.002(3)
C13 0.039(5) 0.007(3) 0.036(5) -0.003(3) 0.025(4) 0.004(3)
C14 0.048(5) 0.010(4) 0.030(4) -0.006(3) 0.031(4) -0.005(3)
C15 0.037(4) 0.016(4) 0.021(4) -0.002(3) 0.014(4) 0.001(3)
C16 0.031(4) 0.021(4) 0.031(4) 0.001(3) 0.019(4) -0.005(3)
C17 0.033(4) 0.021(4) 0.028(4) -0.008(3) 0.018(3) -0.002(3)
C18 0.027(4) 0.026(4) 0.035(5) 0.006(4) 0.018(4) -0.001(3)
C19 0.029(4) 0.021(4) 0.021(4) -0.009(3) 0.012(4) 0.001(3)
C20 0.040(3) 0.007(2) 0.033(3) -0.001(2) 0.020(3) -0.002(2)
O1 0.061(4) 0.039(4) 0.060(5) -0.004(3) 0.035(4) 0.013(3)
O2 0.062(4) 0.074(5) 0.033(4) 0.007(4) 0.028(3) 0.012(4)
O3 0.065(4) 0.029(3) 0.043(4) 0.003(3) 0.029(3) -0.004(3)
O4 0.037(3) 0.036(4) 0.040(4) 0.005(3) -0.001(3) -0.001(3)
O5 0.059(4) 0.035(3) 0.049(4) -0.014(3) 0.035(4) 0.000(3)
O6 0.050(4) 0.027(3) 0.036(3) -0.009(3) 0.028(3) -0.001(3)
O7 0.047(3) 0.022(3) 0.041(3) -0.014(2) 0.033(3) -0.010(3)
O8 0.044(4) 0.035(4) 0.036(4) 0.009(3) -0.003(3) 0.002(3)
O9 0.045(3) 0.021(3) 0.042(4) 0.004(3) 0.028(3) -0.007(3)
O10 0.052(4) 0.022(3) 0.045(4) -0.013(3) 0.031(3) -0.001(3)
O11 0.067(5) 0.099(6) 0.053(5) 0.021(4) 0.032(4) 0.008(5)
O12 0.061(10) 0.17(2) 0.030(6) -0.016(11) 0.018(7) -0.021(10)
C21 0.061(10) 0.17(2) 0.030(6) -0.016(11) 0.018(7) -0.021(10)
O13 0.081(9) 0.046(8) 0.124(14) -0.022(8) -0.036(10) 0.013(7)
C22 0.081(9) 0.046(8) 0.124(14) -0.022(8) -0.036(10) 0.013(7)
O14 0.032(6) 0.148(16) 0.083(10) -0.022(11) 0.032(6) -0.013(9)
C23 0.032(6) 0.148(16) 0.083(10) -0.022(11) 0.032(6) -0.013(9)
K1 0.0472(10) 0.0251(9) 0.0336(10) 0.0026(8) 0.0276(8) 0.0034(9)
K2 0.0532(13) 0.0623(14) 0.0737(16) 0.0295(14) 0.0397(12) 0.0216(13)
Cr1 0.0322(7) 0.0145(6) 0.0229(7) -0.0015(6) 0.0105(5) 0.0027(6)
Cr2 0.0290(6) 0.0123(6) 0.0220(6) 0.0013(5) 0.0145(5) 0.0005(5)

loop_
_atom_type_symbol
_atom_type_description
_atom_type_scat_dispersion_real
_atom_type_scat_dispersion_imag
_atom_type_scat_source
C C 0.0033 0.0016 'International Tables Vol C Tables 4.2.6.8 and 6.1.1.4'
H H 0.0000 0.0000 'International Tables Vol C Tables 4.2.6.8 and 6.1.1.4'
O O 0.0106 0.0060 'International Tables Vol C Tables 4.2.6.8 and 6.1.1.4'
K K 0.2009 0.2494 'International Tables Vol C Tables 4.2.6.8 and 6.1.1.4'
Cr Cr 0.3209 0.6236 'International Tables Vol C Tables 4.2.6.8 and 6.1.1.4'

loop_
_geom_angle_atom_site_label_1
_geom_angle_atom_site_label_2
_geom_angle_atom_site_label_3
_geom_angle
_geom_angle_site_symmetry_1
_geom_angle_site_symmetry_3
C2 C1 C6 118.4(8) . .
C2 C1 C7 119.9(8) . .
C6 C1 C7 121.6(8) . .
C2 C1 Cr1 70.9(4) . .
C6 C1 Cr1 71.2(5) . .
C7 C1 Cr1 126.1(6) . .
C3 C2 C1 120.8(8) . .
C3 C2 Cr1 71.3(5) . .
C1 C2 Cr1 71.7(4) . .
C2 C3 C4 121.8(8) . .
C2 C3 Cr1 72.5(5) . .
C4 C3 Cr1 72.4(5) . .
C5 C4 C3 118.3(9) . .
C5 C4 Cr1 72.0(5) . .
C3 C4 Cr1 69.9(5) . .
C4 C5 C6 120.5(8) . .
C4 C5 Cr1 71.3(5) . .
C6 C5 Cr1 70.6(5) . .
C5 C6 C1 120.2(8) . .
C5 C6 Cr1 72.2(5) . .
C1 C6 Cr1 71.4(5) . .
O2 C7 O1 126.2(9) . .
O2 C7 C1 117.5(8) . .
O1 C7 C1 116.3(9) . .
O3 C8 Cr1 177.6(7) 1_565 .
O5 C9 Cr1 179.0(8) . .
O4 C10 Cr1 179.2(7) . .
C12 C11 C16 119.7(7) 2_444 2_444
C12 C11 C17 120.3(7) 2_444 .
C16 C11 C17 120.0(7) 2_444 .
C12 C11 Cr2 71.7(4) 2_444 2_444
C16 C11 Cr2 71.0(4) 2_444 2_444
C17 C11 Cr2 128.3(5) . 2_444
C11 C12 C13 120.3(7) 2_454 .
C11 C12 Cr2 71.7(4) 2_454 .
C13 C12 Cr2 70.7(4) . .
C14 C13 C12 119.8(7) . .
C14 C13 Cr2 71.4(4) . .
C12 C13 Cr2 72.0(4) . .
C13 C14 C15 119.7(7) . .
C13 C14 Cr2 71.6(4) . .
C15 C14 Cr2 72.1(4) . .
C16 C15 C14 120.2(7) . .
C16 C15 Cr2 71.4(5) . .
C14 C15 Cr2 70.6(4) . .
C15 C16 C11 120.3(7) . 2_454
C15 C16 Cr2 72.2(5) . .
C11 C16 Cr2 71.7(4) 2_454 .
O7 C17 O6 125.9(7) . .
O7 C17 C11 117.3(6) . .
O6 C17 C11 116.9(7) . .
O7 C17 K1 65.3(4) . .
O6 C17 K1 60.6(4) . .
C11 C17 K1 177.1(5) . .
O10 C18 Cr2 178.4(7) . .
O9 C19 Cr2 179.1(7) . .
O8 C20 Cr2 178.4(6) . .
C7 O1 K2 136.6(6) . .
C7 O2 K1 135.2(6) . .
C7 O2 K2 125.3(6) . 1_565
K1 O2 K2 89.0(2) . 1_565
C8 O3 K2 138.9(6) 1_545 .
C17 O6 K1 95.8(5) . .
C17 O6 K1 128.5(5) . 2_454
K1 O6 K1 91.89(17) . 2_454
C17 O7 K2 129.4(5) . 2_454
C17 O7 K1 91.3(4) . .
K2 O7 K1 102.54(19) 2_454 .
C17 O7 K1 134.4(5) . 2_444
K2 O7 K1 94.87(17) 2_454 2_444
K1 O7 K1 88.35(16) . 2_444
C18 O10 K1 124.5(6) . .
K1 O11 K1 83.8(2) . 2_454
K1 O11 K2 91.9(2) . 2_454
K1 O11 K2 129.9(3) 2_454 2_454
C21 O12 K2 127.0(17) . .
C22 O13 K2 91.2(10) . .
C22 O13 K2 117.7(12) . 3_545
K2 O13 K2 125.9(6) . 3_545
C23 O14 K2 138.6(12) . .
O2 K1 O6 117.7(2) . .
O2 K1 O10 88.3(2) . .
O6 K1 O10 142.30(19) . .
O2 K1 O6 88.9(2) . 2_444
O6 K1 O6 127.47(17) . 2_444
O10 K1 O6 75.80(17) . 2_444
O2 K1 O7 141.1(2) . .
O6 K1 O7 47.07(16) . .
O10 K1 O7 125.71(18) . .
O6 K1 O7 83.15(17) 2_444 .
O2 K1 O11 147.6(2) . .
O6 K1 O11 73.2(2) . .
O10 K1 O11 70.9(2) . .
O6 K1 O11 108.7(2) 2_444 .
O7 K1 O11 69.7(2) . .
O2 K1 O7 75.2(2) . 2_454
O6 K1 O7 83.67(16) . 2_454
O10 K1 O7 77.05(16) . 2_454
O6 K1 O7 148.82(17) 2_444 2_454
O7 K1 O7 125.74(16) . 2_454
O11 K1 O7 76.0(2) . 2_454
O2 K1 O11 68.7(2) . 2_444
O6 K1 O11 79.5(2) . 2_444
O10 K1 O11 137.7(2) . 2_444
O6 K1 O11 69.0(2) 2_444 2_444
O7 K1 O11 72.94(19) . 2_444
O11 K1 O11 142.53(13) . 2_444
O7 K1 O11 126.21(19) 2_454 2_444
O2 K1 C17 132.4(2) . .
O6 K1 C17 23.62(17) . .
O10 K1 C17 138.9(2) . .
O6 K1 C17 105.26(19) 2_444 .
O7 K1 C17 23.46(17) . .
O11 K1 C17 70.1(2) . .
O7 K1 C17 105.23(18) 2_454 .
O11 K1 C17 74.5(2) 2_444 .
O2 K1 K1 105.79(18) . 2_444
O6 K1 K1 84.51(13) . 2_444
O10 K1 K1 115.82(13) . 2_444
O6 K1 K1 43.48(12) 2_444 2_444
O7 K1 K1 46.11(12) . 2_444
O11 K1 K1 105.6(2) . 2_444
O7 K1 K1 167.00(14) 2_454 2_444
O11 K1 K1 45.69(15) 2_444 2_444
C17 K1 K1 64.21(15) . 2_444
O2 K1 K1 113.78(19) . 2_454
O6 K1 K1 44.63(12) . 2_454
O10 K1 K1 101.50(13) . 2_454
O6 K1 K1 157.17(15) 2_444 2_454
O7 K1 K1 80.28(13) . 2_454
O11 K1 K1 50.52(18) . 2_454
O7 K1 K1 45.55(11) 2_454 2_454
O11 K1 K1 120.02(18) 2_444 2_454
C17 K1 K1 61.64(15) . 2_454
K1 K1 K1 125.59(9) 2_444 2_454
O2 K1 K2 50.08(18) . 1_565
O6 K1 K2 75.95(13) . 1_565
O10 K1 K2 107.34(13) . 1_565
O6 K1 K2 137.97(13) 2_444 1_565
O7 K1 K2 121.15(13) . 1_565
O11 K1 K2 111.81(19) . 1_565
O7 K1 K2 41.13(12) 2_454 1_565
O11 K1 K2 85.15(15) 2_444 1_565
C17 K1 K2 98.57(15) . 1_565
K1 K1 K2 129.88(8) 2_444 1_565
K1 K1 K2 64.76(5) 2_454 1_565
O13 K2 O7 164.3(5) . 2_444
O13 K2 O3 92.3(5) . .
O7 K2 O3 103.36(19) 2_444 .
O13 K2 O12 72.6(6) . .
O7 K2 O12 92.8(3) 2_444 .
O3 K2 O12 151.5(5) . .
O13 K2 O1 95.8(4) . .
O7 K2 O1 87.73(19) 2_444 .
O3 K2 O1 79.0(2) . .
O12 K2 O1 125.6(5) . .
O13 K2 O14 51.5(6) . .
O7 K2 O14 113.9(4) 2_444 .
O3 K2 O14 138.6(4) . .
O12 K2 O14 45.7(5) . .
O1 K2 O14 85.0(4) . .
O13 K2 O13 54.1(6) . 3_545
O7 K2 O13 124.7(3) 2_444 3_545
O3 K2 O13 88.9(5) . 3_545
O12 K2 O13 62.7(6) . 3_545
O1 K2 O13 147.4(3) . 3_545
O14 K2 O13 84.5(6) . 3_545
O13 K2 O2 116.5(4) . 1_545
O7 K2 O2 70.27(17) 2_444 1_545
O3 K2 O2 67.52(18) . 1_545
O12 K2 O2 97.1(4) . 1_545
O1 K2 O2 133.2(2) . 1_545
O14 K2 O2 141.4(4) . 1_545
O13 K2 O2 65.4(4) 3_545 1_545
O13 K2 O11 102.5(5) . 2_444
O7 K2 O11 66.90(18) 2_444 2_444
O3 K2 O11 133.8(2) . 2_444
O12 K2 O11 74.1(5) . 2_444
O1 K2 O11 56.4(2) . 2_444
O14 K2 O11 55.0(4) . 2_444
O13 K2 O11 134.9(5) 3_545 2_444
O2 K2 O11 135.6(2) 1_545 2_444
O13 K2 K1 131.3(4) . 1_545
O7 K2 K1 44.00(12) 2_444 1_545
O3 K2 K1 105.22(15) . 1_545
O12 K2 K1 70.7(3) . 1_545
O1 K2 K1 131.62(16) . 1_545
O14 K2 K1 113.8(4) . 1_545
O13 K2 K1 80.7(3) 3_545 1_545
O2 K2 K1 40.93(12) 1_545 1_545
O11 K2 K1 97.16(15) 2_444 1_545
O13 K2 K1 124.7(5) . 2_444
O7 K2 K1 39.77(12) 2_444 2_444
O3 K2 K1 142.61(15) . 2_444
O12 K2 K1 59.4(4) . 2_444
O1 K2 K1 91.02(16) . 2_444
O14 K2 K1 74.8(3) . 2_444
O13 K2 K1 115.7(4) 3_545 2_444
O2 K2 K1 96.27(14) 1_545 2_444
O11 K2 K1 41.30(14) 2_444 2_444
K1 K2 K1 56.10(4) 1_545 2_444
O13 K2 K2 28.6(4) . 3_545
O7 K2 K2 148.04(17) 2_444 3_545
O3 K2 K2 90.59(15) . 3_545
O12 K2 K2 64.5(4) . 3_545
O1 K2 K2 123.47(17) . 3_545
O14 K2 K2 67.1(4) . 3_545
O13 K2 K2 25.5(3) 3_545 3_545
O2 K2 K2 89.54(14) 1_545 3_545
O11 K2 K2 122.14(16) 2_444 3_545
K1 K2 K2 104.82(9) 1_545 3_545
K1 K2 K2 123.96(9) 2_444 3_545
C8 Cr1 C10 87.8(4) . .
C8 Cr1 C9 89.6(4) . .
C10 Cr1 C9 87.1(4) . .
C8 Cr1 C3 119.4(3) . .
C10 Cr1 C3 152.8(3) . .
C9 Cr1 C3 91.3(3) . .
C8 Cr1 C2 92.2(4) . .
C10 Cr1 C2 156.5(3) . .
C9 Cr1 C2 116.5(3) . .
C3 Cr1 C2 36.2(3) . .
C8 Cr1 C6 114.8(4) . .
C10 Cr1 C6 91.7(3) . .
C9 Cr1 C6 155.5(4) . .
C3 Cr1 C6 78.8(3) . .
C2 Cr1 C6 67.0(3) . .
C8 Cr1 C1 89.3(4) . .
C10 Cr1 C1 119.1(3) . .
C9 Cr1 C1 153.8(3) . .
C3 Cr1 C1 66.7(3) . .
C2 Cr1 C1 37.4(3) . .
C6 Cr1 C1 37.4(3) . .
C8 Cr1 C4 157.0(4) . .
C10 Cr1 C4 115.2(3) . .
C9 Cr1 C4 91.5(4) . .
C3 Cr1 C4 37.7(3) . .
C2 Cr1 C4 66.9(3) . .
C6 Cr1 C4 67.0(3) . .
C1 Cr1 C4 79.7(3) . .
C8 Cr1 C5 152.0(4) . .
C10 Cr1 C5 90.5(3) . .
C9 Cr1 C5 118.3(4) . .
C3 Cr1 C5 66.5(3) . .
C2 Cr1 C5 78.5(3) . .
C6 Cr1 C5 37.2(3) . .
C1 Cr1 C5 67.2(3) . .
C4 Cr1 C5 36.6(3) . .
C18 Cr2 C19 89.1(3) . .
C18 Cr2 C20 87.3(3) . .
C19 Cr2 C20 89.7(3) . .
C18 Cr2 C14 155.0(3) . .
C19 Cr2 C14 90.7(3) . .
C20 Cr2 C14 117.7(3) . .
C18 Cr2 C13 153.4(3) . .
C19 Cr2 C13 117.5(3) . .
C20 Cr2 C13 91.0(3) . .
C14 Cr2 C13 37.1(3) . .
C18 Cr2 C16 91.0(3) . .
C19 Cr2 C16 116.3(3) . .
C20 Cr2 C16 153.9(3) . .
C14 Cr2 C16 66.8(3) . .
C13 Cr2 C16 79.0(3) . .
C18 Cr2 C12 116.1(3) . .
C19 Cr2 C12 154.8(3) . .
C20 Cr2 C12 90.9(3) . .
C14 Cr2 C12 66.9(3) . .
C13 Cr2 C12 37.3(3) . .
C16 Cr2 C12 66.5(3) . .
C18 Cr2 C11 90.3(3) . 2_454
C19 Cr2 C11 153.6(3) . 2_454
C20 Cr2 C11 116.6(3) . 2_454
C14 Cr2 C11 79.0(3) . 2_454
C13 Cr2 C11 66.8(3) . 2_454
C16 Cr2 C11 37.3(3) . 2_454
C12 Cr2 C11 36.6(3) . 2_454
C18 Cr2 C15 117.6(3) . .
C19 Cr2 C15 90.7(3) . .
C20 Cr2 C15 155.0(3) . .
C14 Cr2 C15 37.4(3) . .
C13 Cr2 C15 66.8(3) . .
C16 Cr2 C15 36.5(3) . .
C12 Cr2 C15 78.4(3) . .
C11 Cr2 C15 66.4(3) 2_454 .

loop_
_geom_bond_atom_site_label_1
_geom_bond_atom_site_label_2
_geom_bond_distance
_geom_bond_site_symmetry_2
C1 C2 1.418(11) .
C1 C6 1.419(11) .
C1 C7 1.520(12) .
C1 Cr1 2.214(8) .
C2 C3 1.367(12) .
C2 Cr1 2.205(8) .
C3 C4 1.424(12) .
C3 Cr1 2.190(8) .
C4 C5 1.400(12) .
C4 Cr1 2.223(8) .
C5 C6 1.418(13) .
C5 Cr1 2.232(8) .
C6 Cr1 2.211(8) .
C7 O2 1.236(12) .
C7 O1 1.279(11) .
C8 O3 1.178(10) 1_565
C8 Cr1 1.808(9) .
C9 O5 1.145(10) .
C9 Cr1 1.854(9) .
C10 O4 1.156(9) .
C10 Cr1 1.846(8) .
C11 C12 1.396(10) 2_444
C11 C16 1.421(11) 2_444
C11 C17 1.519(10) .
C11 Cr2 2.225(7) 2_444
C12 C11 1.396(10) 2_454
C12 C13 1.418(11) .
C12 Cr2 2.225(7) .
C13 C14 1.404(11) .
C13 Cr2 2.209(7) .
C14 C15 1.420(11) .
C14 Cr2 2.206(7) .
C15 C16 1.389(11) .
C15 Cr2 2.226(8) .
C16 C11 1.421(10) 2_454
C16 Cr2 2.216(8) .
C17 O7 1.251(9) .
C17 O6 1.265(9) .
C17 K1 3.141(8) .
C18 O10 1.150(10) .
C18 Cr2 1.845(9) .
C19 O9 1.157(9) .
C19 Cr2 1.846(9) .
C20 O8 1.134(9) .
C20 Cr2 1.858(8) .
O1 K2 2.881(7) .
O2 K1 2.708(6) .
O2 K2 3.170(9) 1_565
O3 C8 1.178(10) 1_545
O3 K2 2.788(7) .
O6 K1 2.751(6) .
O6 K1 2.809(6) 2_454
O7 K2 2.728(6) 2_454
O7 K1 2.853(6) .
O7 K1 2.881(6) 2_444
O10 K1 2.787(6) .
O11 K1 2.876(8) .
O11 K1 3.102(9) 2_454
O11 K2 3.174(9) 2_454
O12 C21 1.311(18) .
O12 K2 2.835(18) .
O13 C22 1.531(18) .
O13 K2 2.654(16) .
O13 K2 2.946(16) 3_545
O14 C23 1.504(18) .
O14 K2 2.925(16) .
K1 O6 2.809(6) 2_444
K1 O7 2.881(6) 2_454
K1 O11 3.102(9) 2_444
K1 K1 3.9959(17) 2_444
K1 K1 3.9959(17) 2_454
K1 K2 4.132(4) 1_565
K2 O7 2.728(6) 2_444
K2 O13 2.946(16) 3_545
K2 O2 3.170(9) 1_545
K2 O11 3.174(9) 2_444
K2 K1 4.132(4) 1_545
K2 K1 4.355(3) 2_444
K2 K2 4.988(4) 3_545
Cr2 C11 2.225(7) 2_454

loop_
_geom_torsion_atom_site_label_1
_geom_torsion_atom_site_label_2
_geom_torsion_atom_site_label_3
_geom_torsion_atom_site_label_4
_geom_torsion
_geom_torsion_site_symmetry_1
_geom_torsion_site_symmetry_4
C6 C1 C2 C3 1.1(11) . .
C7 C1 C2 C3 -175.1(7) . .
Cr1 C1 C2 C3 -53.8(6) . .
C6 C1 C2 Cr1 54.9(6) . .
C7 C1 C2 Cr1 -121.4(7) . .
C1 C2 C3 C4 -1.4(11) . .
Cr1 C2 C3 C4 -55.4(7) . .
C1 C2 C3 Cr1 53.9(6) . .
C2 C3 C4 C5 0.1(11) . .
Cr1 C3 C4 C5 -55.3(7) . .
C2 C3 C4 Cr1 55.4(7) . .
C3 C4 C5 C6 1.6(12) . .
Cr1 C4 C5 C6 -52.7(7) . .
C3 C4 C5 Cr1 54.3(6) . .
C4 C5 C6 C1 -1.9(12) . .
Cr1 C5 C6 C1 -54.9(7) . .
C4 C5 C6 Cr1 53.0(7) . .
C2 C1 C6 C5 0.6(11) . .
C7 C1 C6 C5 176.7(7) . .
Cr1 C1 C6 C5 55.3(7) . .
C2 C1 C6 Cr1 -54.7(6) . .
C7 C1 C6 Cr1 121.4(7) . .
C2 C1 C7 O2 9.6(12) . .
C6 C1 C7 O2 -166.5(8) . .
Cr1 C1 C7 O2 -77.7(9) . .
C2 C1 C7 O1 -171.8(7) . .
C6 C1 C7 O1 12.1(11) . .
Cr1 C1 C7 O1 100.9(9) . .
C11 C12 C13 C14 1.0(11) 2_454 .
Cr2 C12 C13 C14 55.0(6) . .
C11 C12 C13 Cr2 -54.0(6) 2_454 .
C12 C13 C14 C15 0.4(11) . .
Cr2 C13 C14 C15 55.7(6) . .
C12 C13 C14 Cr2 -55.2(6) . .
C13 C14 C15 C16 -2.1(11) . .
Cr2 C14 C15 C16 53.3(6) . .
C13 C14 C15 Cr2 -55.4(6) . .
C14 C15 C16 C11 2.4(11) . 2_454
Cr2 C15 C16 C11 55.3(6) . 2_454
C14 C15 C16 Cr2 -52.9(6) . .
C12 C11 C17 O7 -170.3(7) 2_444 .
C16 C11 C17 O7 8.2(10) 2_444 .
Cr2 C11 C17 O7 -80.4(8) 2_444 .
C12 C11 C17 O6 10.3(10) 2_444 .
C16 C11 C17 O6 -171.2(7) 2_444 .
Cr2 C11 C17 O6 100.2(8) 2_444 .
C12 C11 C17 K1 -19(11) 2_444 .
C16 C11 C17 K1 160(10) 2_444 .
Cr2 C11 C17 K1 71(10) 2_444 .
O2 C7 O1 K2 -100.6(12) . .
C1 C7 O1 K2 80.9(10) . .
O1 C7 O2 K1 62.6(13) . .
C1 C7 O2 K1 -118.9(8) . .
O1 C7 O2 K2 -70.3(11) . 1_565
C1 C7 O2 K2 108.2(7) . 1_565
O7 C17 O6 K1 2.2(9) . .
C11 C17 O6 K1 -178.4(6) . .
O7 C17 O6 K1 -94.8(9) . 2_454
C11 C17 O6 K1 84.5(8) . 2_454
K1 C17 O6 K1 -97.0(5) . 2_454
O6 C17 O7 K2 105.3(8) . 2_454
C11 C17 O7 K2 -74.1(8) . 2_454
K1 C17 O7 K2 107.4(5) . 2_454
O6 C17 O7 K1 -2.1(8) . .
C11 C17 O7 K1 178.5(6) . .
O6 C17 O7 K1 -91.1(9) . 2_444
C11 C17 O7 K1 89.6(8) . 2_444
K1 C17 O7 K1 -88.9(5) . 2_444
Cr2 C18 O10 K1 87(27) . .
C7 O2 K1 O6 -106.1(9) . .
K2 O2 K1 O6 37.1(2) 1_565 .
C7 O2 K1 O10 102.4(9) . .
K2 O2 K1 O10 -114.39(17) 1_565 .
C7 O2 K1 O6 26.5(9) . 2_444
K2 O2 K1 O6 169.79(18) 1_565 2_444
C7 O2 K1 O7 -51.2(10) . .
K2 O2 K1 O7 92.1(3) 1_565 .
C7 O2 K1 O11 151.2(8) . .
K2 O2 K1 O11 -65.5(4) 1_565 .
C7 O2 K1 O7 179.4(9) . 2_454
K2 O2 K1 O7 -37.35(16) 1_565 2_454
C7 O2 K1 O11 -41.3(8) . 2_444
K2 O2 K1 O11 102.0(2) 1_565 2_444
C7 O2 K1 C17 -83.3(9) . .
K2 O2 K1 C17 60.0(3) 1_565 .
C7 O2 K1 K1 -14.0(9) . 2_444
K2 O2 K1 K1 129.21(13) 1_565 2_444
C7 O2 K1 K1 -155.8(8) . 2_454
K2 O2 K1 K1 -12.6(2) 1_565 2_454
C7 O2 K1 K2 -143.3(9) . 1_565
C17 O6 K1 O2 134.4(5) . .
K1 O6 K1 O2 -96.7(2) 2_454 .
C17 O6 K1 O10 -96.8(5) . .
K1 O6 K1 O10 32.1(3) 2_454 .
C17 O6 K1 O6 22.3(5) . 2_444
K1 O6 K1 O6 151.2(2) 2_454 2_444
C17 O6 K1 O7 -1.1(4) . .
K1 O6 K1 O7 127.9(3) 2_454 .
C17 O6 K1 O11 -78.7(5) . .
K1 O6 K1 O11 50.2(2) 2_454 .
C17 O6 K1 O7 -156.0(5) . 2_454
K1 O6 K1 O7 -27.05(16) 2_454 2_454
C17 O6 K1 O11 75.3(5) . 2_444
K1 O6 K1 O11 -155.7(2) 2_454 2_444
K1 O6 K1 C17 129.0(5) 2_454 .
C17 O6 K1 K1 29.4(4) . 2_444
K1 O6 K1 K1 158.38(16) 2_454 2_444
C17 O6 K1 K1 -129.0(5) . 2_454
C17 O6 K1 K2 162.9(5) . 1_565
K1 O6 K1 K2 -68.15(12) 2_454 1_565
C18 O10 K1 O2 53.8(7) . .
C18 O10 K1 O6 -82.6(8) . .
C18 O10 K1 O6 143.1(7) . 2_444
C18 O10 K1 O7 -146.4(7) . .
C18 O10 K1 O11 -100.9(7) . .
C18 O10 K1 O7 -21.4(7) . 2_454
C18 O10 K1 O11 109.0(7) . 2_444
C18 O10 K1 C17 -119.8(7) . .
C18 O10 K1 K1 160.6(6) . 2_444
C18 O10 K1 K1 -60.1(7) . 2_454
C18 O10 K1 K2 6.8(7) . 1_565
C17 O7 K1 O2 -80.8(6) . .
K2 O7 K1 O2 148.3(3) 2_454 .
K1 O7 K1 O2 53.7(4) 2_444 .
C17 O7 K1 O6 1.1(4) . .
K2 O7 K1 O6 -129.9(3) 2_454 .
K1 O7 K1 O6 135.5(3) 2_444 .
C17 O7 K1 O10 132.6(4) . .
K2 O7 K1 O10 1.6(3) 2_454 .
K1 O7 K1 O10 -93.0(2) 2_444 .
C17 O7 K1 O6 -160.4(5) . 2_444
K2 O7 K1 O6 68.60(19) 2_454 2_444
K1 O7 K1 O6 -26.02(15) 2_444 2_444
C17 O7 K1 O11 86.7(5) . .
K2 O7 K1 O11 -44.3(2) 2_454 .
K1 O7 K1 O11 -138.9(2) 2_444 .
C17 O7 K1 O7 32.3(4) . 2_454
K2 O7 K1 O7 -98.61(17) 2_454 2_454
K1 O7 K1 O7 166.8(2) 2_444 2_454
C17 O7 K1 O11 -90.4(5) . 2_444
K2 O7 K1 O11 138.7(2) 2_454 2_444
K1 O7 K1 O11 44.04(19) 2_444 2_444
K2 O7 K1 C17 -131.0(5) 2_454 .
K1 O7 K1 C17 134.4(5) 2_444 .
C17 O7 K1 K1 -134.4(5) . 2_444
K2 O7 K1 K1 94.63(19) 2_454 2_444
C17 O7 K1 K1 35.3(4) . 2_454
K2 O7 K1 K1 -95.63(17) 2_454 2_454
K1 O7 K1 K1 169.74(15) 2_444 2_454
C17 O7 K1 K2 -17.2(5) . 1_565
K2 O7 K1 K2 -148.12(14) 2_454 1_565
K1 O7 K1 K2 117.26(13) 2_444 1_565
K1 O11 K1 O2 71.1(4) 2_454 .
K2 O11 K1 O2 -158.9(3) 2_454 .
K1 O11 K1 O6 -44.40(16) 2_454 .
K2 O11 K1 O6 85.6(2) 2_454 .
K1 O11 K1 O10 124.0(2) 2_454 .
K2 O11 K1 O10 -106.0(2) 2_454 .
K1 O11 K1 O6 -169.06(17) 2_454 2_444
K2 O11 K1 O6 -39.1(2) 2_454 2_444
K1 O11 K1 O7 -94.10(19) 2_454 .
K2 O11 K1 O7 35.87(16) 2_454 .
K1 O11 K1 O7 43.10(16) 2_454 2_454
K2 O11 K1 O7 173.1(2) 2_454 2_454
K1 O11 K1 O11 -89.5(5) 2_454 2_444
K2 O11 K1 O11 40.5(4) 2_454 2_444
K1 O11 K1 C17 -69.1(2) 2_454 .
K2 O11 K1 C17 60.9(2) 2_454 .
K1 O11 K1 K1 -123.56(15) 2_454 2_444
K2 O11 K1 K1 6.4(2) 2_454 2_444
K2 O11 K1 K1 130.0(3) 2_454 2_454
K1 O11 K1 K2 22.4(2) 2_454 1_565
K2 O11 K1 K2 152.37(11) 2_454 1_565
O7 C17 K1 O2 123.0(5) . .
O6 C17 K1 O2 -59.0(6) . .
C11 C17 K1 O2 -29(10) . .
O7 C17 K1 O6 -178.0(8) . .
C11 C17 K1 O6 30(10) . .
O7 C17 K1 O10 -65.6(6) . .
O6 C17 K1 O10 112.4(5) . .
C11 C17 K1 O10 142(10) . .
O7 C17 K1 O6 20.1(5) . 2_444
O6 C17 K1 O6 -161.8(4) . 2_444
C11 C17 K1 O6 -132(10) . 2_444
O6 C17 K1 O7 178.0(8) . .
C11 C17 K1 O7 -152(10) . .
O7 C17 K1 O11 -84.6(5) . .
O6 C17 K1 O11 93.4(5) . .
C11 C17 K1 O11 123(10) . .
O7 C17 K1 O7 -153.3(4) . 2_454
O6 C17 K1 O7 24.7(5) . 2_454
C11 C17 K1 O7 54(10) . 2_454
O7 C17 K1 O11 82.7(5) . 2_444
O6 C17 K1 O11 -99.3(5) . 2_444
C11 C17 K1 O11 -70(10) . 2_444
O7 C17 K1 K1 34.9(4) . 2_444
O6 C17 K1 K1 -147.1(5) . 2_444
C11 C17 K1 K1 -118(10) . 2_444
O7 C17 K1 K1 -139.6(5) . 2_454
O6 C17 K1 K1 38.4(4) . 2_454
C11 C17 K1 K1 68(10) . 2_454
O7 C17 K1 K2 165.2(4) . 1_565
O6 C17 K1 K2 -16.8(5) . 1_565
C11 C17 K1 K2 13(10) . 1_565
C22 O13 K2 O7 142.5(14) . 2_444
K2 O13 K2 O7 -91.4(18) 3_545 2_444
C22 O13 K2 O3 -39.2(14) . .
K2 O13 K2 O3 86.9(9) 3_545 .
C22 O13 K2 O12 165.4(15) . .
K2 O13 K2 O12 -68.4(10) 3_545 .
C22 O13 K2 O1 39.9(14) . .
K2 O13 K2 O1 166.1(9) 3_545 .
C22 O13 K2 O14 118.8(15) . .
K2 O13 K2 O14 -115.0(12) 3_545 .
C22 O13 K2 O13 -126.1(18) . 3_545
K2 O13 K2 O13 0.0 3_545 3_545
C22 O13 K2 O2 -105.2(13) . 1_545
K2 O13 K2 O2 21.0(12) 3_545 1_545
C22 O13 K2 O11 96.7(13) . 2_444
K2 O13 K2 O11 -137.1(9) 3_545 2_444
C22 O13 K2 K1 -151.9(12) . 1_545
K2 O13 K2 K1 -25.8(14) 3_545 1_545
C22 O13 K2 K1 135.2(12) . 2_444
K2 O13 K2 K1 -98.6(9) 3_545 2_444
C22 O13 K2 K2 -126.1(18) . 3_545
C8 O3 K2 O13 -114.3(10) 1_545 .
C8 O3 K2 O7 65.2(9) 1_545 2_444
C8 O3 K2 O12 -57.8(13) 1_545 .
C8 O3 K2 O1 150.2(9) 1_545 .
C8 O3 K2 O14 -140.6(10) 1_545 .
C8 O3 K2 O13 -60.3(10) 1_545 3_545
C8 O3 K2 O2 3.5(9) 1_545 1_545
C8 O3 K2 O11 135.9(9) 1_545 2_444
C8 O3 K2 K1 19.8(9) 1_545 1_545
C8 O3 K2 K1 73.2(10) 1_545 2_444
C8 O3 K2 K2 -85.8(9) 1_545 3_545
C21 O12 K2 O13 71.5(19) . .
C21 O12 K2 O7 -114.5(19) . 2_444
C21 O12 K2 O3 11(2) . .
C21 O12 K2 O1 156.2(18) . .
C21 O12 K2 O14 124(2) . .
C21 O12 K2 O13 13.5(18) . 3_545
C21 O12 K2 O2 -44.1(19) . 1_545
C21 O12 K2 O11 -180(2) . 2_444
C21 O12 K2 K1 -75.8(19) . 1_545
C21 O12 K2 K1 -137(2) . 2_444
C21 O12 K2 K2 42.0(18) . 3_545
C7 O1 K2 O13 -176.2(10) . .
C7 O1 K2 O7 19.1(9) . 2_444
C7 O1 K2 O3 -85.0(9) . .
C7 O1 K2 O12 111.0(10) . .
C7 O1 K2 O14 133.4(10) . .
C7 O1 K2 O13 -155.0(12) . 3_545
C7 O1 K2 O2 -40.9(10) . 1_545
C7 O1 K2 O11 82.7(9) . 2_444
C7 O1 K2 K1 15.6(10) . 1_545
C7 O1 K2 K1 58.7(9) . 2_444
C7 O1 K2 K2 -168.3(8) . 3_545
C23 O14 K2 O13 -142(2) . .
C23 O14 K2 O7 45(2) . 2_444
C23 O14 K2 O3 -108(2) . .
C23 O14 K2 O12 114(2) . .
C23 O14 K2 O1 -41(2) . .
C23 O14 K2 O13 170(2) . 3_545
C23 O14 K2 O2 133(2) . 1_545
C23 O14 K2 O11 11(2) . 2_444
C23 O14 K2 K1 93(2) . 1_545
C23 O14 K2 K1 52(2) . 2_444
C23 O14 K2 K2 -170(2) . 3_545
O3 C8 Cr1 C10 126(18) 1_565 .
O3 C8 Cr1 C9 -147(18) 1_565 .
O3 C8 Cr1 C3 -55(18) 1_565 .
O3 C8 Cr1 C2 -30(18) 1_565 .
O3 C8 Cr1 C6 36(18) 1_565 .
O3 C8 Cr1 C1 7(18) 1_565 .
O3 C8 Cr1 C4 -54(19) 1_565 .
O3 C8 Cr1 C5 39(19) 1_565 .
O4 C10 Cr1 C8 25(53) . .
O4 C10 Cr1 C9 -65(53) . .
O4 C10 Cr1 C3 -152(53) . .
O4 C10 Cr1 C2 115(53) . .
O4 C10 Cr1 C6 140(53) . .
O4 C10 Cr1 C1 113(53) . .
O4 C10 Cr1 C4 -155(53) . .
O4 C10 Cr1 C5 177(100) . .
O5 C9 Cr1 C8 164(51) . .
O5 C9 Cr1 C10 -108(51) . .
O5 C9 Cr1 C3 45(51) . .
O5 C9 Cr1 C2 72(51) . .
O5 C9 Cr1 C6 -21(51) . .
O5 C9 Cr1 C1 76(51) . .
O5 C9 Cr1 C4 7(51) . .
O5 C9 Cr1 C5 -19(51) . .
C2 C3 Cr1 C8 46.2(6) . .
C4 C3 Cr1 C8 179.0(5) . .
C2 C3 Cr1 C10 -137.6(7) . .
C4 C3 Cr1 C10 -4.8(10) . .
C2 C3 Cr1 C9 136.4(5) . .
C4 C3 Cr1 C9 -90.8(6) . .
C4 C3 Cr1 C2 132.8(7) . .
C2 C3 Cr1 C6 -66.2(5) . .
C4 C3 Cr1 C6 66.7(5) . .
C2 C3 Cr1 C1 -29.0(4) . .
C4 C3 Cr1 C1 103.9(6) . .
C2 C3 Cr1 C4 -132.8(7) . .
C2 C3 Cr1 C5 -103.1(5) . .
C4 C3 Cr1 C5 29.7(5) . .
C3 C2 Cr1 C8 -141.0(5) . .
C1 C2 Cr1 C8 86.0(5) . .
C3 C2 Cr1 C10 129.5(8) . .
C1 C2 Cr1 C10 -3.5(10) . .
C3 C2 Cr1 C9 -50.4(6) . .
C1 C2 Cr1 C9 176.6(5) . .
C1 C2 Cr1 C3 -133.0(7) . .
C3 C2 Cr1 C6 102.9(5) . .
C1 C2 Cr1 C6 -30.1(5) . .
C3 C2 Cr1 C1 133.0(7) . .
C3 C2 Cr1 C4 29.2(5) . .
C1 C2 Cr1 C4 -103.8(5) . .
C3 C2 Cr1 C5 65.7(5) . .
C1 C2 Cr1 C5 -67.3(5) . .
C5 C6 Cr1 C8 177.0(5) . .
C1 C6 Cr1 C8 -51.3(6) . .
C5 C6 Cr1 C10 88.7(5) . .
C1 C6 Cr1 C10 -139.6(5) . .
C5 C6 Cr1 C9 2.0(10) . .
C1 C6 Cr1 C9 133.8(8) . .
C5 C6 Cr1 C3 -65.7(5) . .
C1 C6 Cr1 C3 66.1(5) . .
C5 C6 Cr1 C2 -101.6(5) . .
C1 C6 Cr1 C2 30.1(5) . .
C5 C6 Cr1 C1 -131.7(7) . .
C5 C6 Cr1 C4 -28.1(5) . .
C1 C6 Cr1 C4 103.6(6) . .
C1 C6 Cr1 C5 131.7(7) . .
C2 C1 Cr1 C8 -94.5(5) . .
C6 C1 Cr1 C8 134.9(6) . .
C7 C1 Cr1 C8 19.0(7) . .
C2 C1 Cr1 C10 178.4(5) . .
C6 C1 Cr1 C10 47.9(6) . .
C7 C1 Cr1 C10 -68.0(8) . .
C2 C1 Cr1 C9 -6.8(10) . .
C6 C1 Cr1 C9 -137.4(8) . .
C7 C1 Cr1 C9 106.7(10) . .
C2 C1 Cr1 C3 28.1(5) . .
C6 C1 Cr1 C3 -102.4(6) . .
C7 C1 Cr1 C3 141.7(8) . .
C6 C1 Cr1 C2 -130.5(7) . .
C7 C1 Cr1 C2 113.6(9) . .
C2 C1 Cr1 C6 130.5(7) . .
C7 C1 Cr1 C6 -115.9(9) . .
C2 C1 Cr1 C4 65.2(5) . .
C6 C1 Cr1 C4 -65.4(5) . .
C7 C1 Cr1 C4 178.7(8) . .
C2 C1 Cr1 C5 101.2(5) . .
C6 C1 Cr1 C5 -29.3(5) . .
C7 C1 Cr1 C5 -145.2(8) . .
C5 C4 Cr1 C8 128.1(9) . .
C3 C4 Cr1 C8 -2.3(12) . .
C5 C4 Cr1 C10 -52.0(6) . .
C3 C4 Cr1 C10 177.6(5) . .
C5 C4 Cr1 C9 -139.4(6) . .
C3 C4 Cr1 C9 90.2(6) . .
C5 C4 Cr1 C3 130.4(8) . .
C5 C4 Cr1 C2 102.3(6) . .
C3 C4 Cr1 C2 -28.1(5) . .
C5 C4 Cr1 C6 28.5(5) . .
C3 C4 Cr1 C6 -101.9(6) . .
C5 C4 Cr1 C1 65.4(5) . .
C3 C4 Cr1 C1 -65.0(5) . .
C3 C4 Cr1 C5 -130.4(8) . .
C4 C5 Cr1 C8 -139.2(8) . .
C6 C5 Cr1 C8 -5.8(10) . .
C4 C5 Cr1 C10 134.5(6) . .
C6 C5 Cr1 C10 -92.1(5) . .
C4 C5 Cr1 C9 47.6(6) . .
C6 C5 Cr1 C9 -179.0(5) . .
C4 C5 Cr1 C3 -30.5(5) . .
C6 C5 Cr1 C3 102.9(5) . .
C4 C5 Cr1 C2 -66.5(5) . .
C6 C5 Cr1 C2 66.9(5) . .
C4 C5 Cr1 C6 -133.4(8) . .
C4 C5 Cr1 C1 -103.9(6) . .
C6 C5 Cr1 C1 29.5(5) . .
C6 C5 Cr1 C4 133.4(8) . .
O10 C18 Cr2 C19 143(27) . .
O10 C18 Cr2 C20 53(27) . .
O10 C18 Cr2 C14 -128(27) . .
O10 C18 Cr2 C13 -34(27) . .
O10 C18 Cr2 C16 -101(27) . .
O10 C18 Cr2 C12 -37(27) . .
O10 C18 Cr2 C11 -64(27) . 2_454
O10 C18 Cr2 C15 -127(27) . .
O9 C19 Cr2 C18 -169(100) . .
O9 C19 Cr2 C20 -82(58) . .
O9 C19 Cr2 C14 36(58) . .
O9 C19 Cr2 C13 9(58) . .
O9 C19 Cr2 C16 100(58) . .
O9 C19 Cr2 C12 10(58) . .
O9 C19 Cr2 C11 102(58) . 2_454
O9 C19 Cr2 C15 73(58) . .
O8 C20 Cr2 C18 46(28) . .
O8 C20 Cr2 C19 -43(28) . .
O8 C20 Cr2 C14 -134(27) . .
O8 C20 Cr2 C13 -161(28) . .
O8 C20 Cr2 C16 133(27) . .
O8 C20 Cr2 C12 162(28) . .
O8 C20 Cr2 C11 135(27) . 2_454
O8 C20 Cr2 C15 -134(27) . .
C13 C14 Cr2 C18 132.1(8) . .
C15 C14 Cr2 C18 1.0(9) . .
C13 C14 Cr2 C19 -138.6(5) . .
C15 C14 Cr2 C19 90.3(5) . .
C13 C14 Cr2 C20 -48.6(6) . .
C15 C14 Cr2 C20 -179.7(5) . .
C15 C14 Cr2 C13 -131.1(7) . .
C13 C14 Cr2 C16 102.9(5) . .
C15 C14 Cr2 C16 -28.2(4) . .
C13 C14 Cr2 C12 29.6(5) . .
C15 C14 Cr2 C12 -101.5(5) . .
C13 C14 Cr2 C11 65.8(5) . 2_454
C15 C14 Cr2 C11 -65.2(5) . 2_454
C13 C14 Cr2 C15 131.1(7) . .
C14 C13 Cr2 C18 -135.6(7) . .
C12 C13 Cr2 C18 -4.2(9) . .
C14 C13 Cr2 C19 48.2(6) . .
C12 C13 Cr2 C19 179.6(5) . .
C14 C13 Cr2 C20 138.3(5) . .
C12 C13 Cr2 C20 -90.2(5) . .
C12 C13 Cr2 C14 131.4(7) . .
C14 C13 Cr2 C16 -65.9(5) . .
C12 C13 Cr2 C16 65.5(5) . .
C14 C13 Cr2 C12 -131.4(7) . .
C14 C13 Cr2 C11 -103.0(5) . 2_454
C12 C13 Cr2 C11 28.5(4) . 2_454
C14 C13 Cr2 C15 -29.9(5) . .
C12 C13 Cr2 C15 101.6(5) . .
C15 C16 Cr2 C18 -139.2(5) . .
C11 C16 Cr2 C18 89.2(5) 2_454 .
C15 C16 Cr2 C19 -49.7(5) . .
C11 C16 Cr2 C19 178.7(4) 2_454 .
C15 C16 Cr2 C20 134.8(7) . .
C11 C16 Cr2 C20 3.3(10) 2_454 .
C15 C16 Cr2 C14 28.9(4) . .
C11 C16 Cr2 C14 -102.7(5) 2_454 .
C15 C16 Cr2 C13 65.7(4) . .
C11 C16 Cr2 C13 -65.9(5) 2_454 .
C15 C16 Cr2 C12 102.6(5) . .
C11 C16 Cr2 C12 -29.0(4) 2_454 .
C15 C16 Cr2 C11 131.6(7) . 2_454
C11 C16 Cr2 C15 -131.6(7) 2_454 .
C11 C12 Cr2 C18 -49.4(6) 2_454 .
C13 C12 Cr2 C18 177.9(5) . .
C11 C12 Cr2 C19 131.8(7) 2_454 .
C13 C12 Cr2 C19 -0.8(10) . .
C11 C12 Cr2 C20 -136.9(5) 2_454 .
C13 C12 Cr2 C20 90.4(5) . .
C11 C12 Cr2 C14 103.2(5) 2_454 .
C13 C12 Cr2 C14 -29.4(5) . .
C11 C12 Cr2 C13 132.7(7) 2_454 .
C11 C12 Cr2 C16 29.5(5) 2_454 .
C13 C12 Cr2 C16 -103.1(5) . .
C13 C12 Cr2 C11 -132.7(7) . 2_454
C11 C12 Cr2 C15 65.8(5) 2_454 .
C13 C12 Cr2 C15 -66.8(5) . .
C16 C15 Cr2 C18 47.5(5) . .
C14 C15 Cr2 C18 -179.5(5) . .
C16 C15 Cr2 C19 136.9(5) . .
C14 C15 Cr2 C19 -90.2(5) . .
C16 C15 Cr2 C20 -132.4(7) . .
C14 C15 Cr2 C20 0.6(10) . .
C16 C15 Cr2 C14 -133.0(7) . .
C16 C15 Cr2 C13 -103.4(5) . .
C14 C15 Cr2 C13 29.6(4) . .
C14 C15 Cr2 C16 133.0(7) . .
C16 C15 Cr2 C12 -66.0(4) . .
C14 C15 Cr2 C12 66.9(5) . .
C16 C15 Cr2 C11 -29.7(4) . 2_454
C14 C15 Cr2 C11 103.3(5) . 2_454
